data_7051368
loop_
_publ_author_name
'Fitchett, Christopher M.'
'Steel, Peter J.'

_publ_section_title
;
 Chiral heterocyclic ligands. Part 9. Homoconfigurational coordination
 polymers based on a C2-symmetric, linear-bridging ligand
;
_journal_issue 12
_journal_name_full 'New Journal of Chemistry'
_journal_page_first 945
_journal_paper_doi 10.1039/b005881p
_journal_volume 24
_journal_year 2000
_chemical_formula_sum 'C20 H28 N2'
_chemical_formula_weight 296.44
_chemical_name_systematic
; 
 ? 
;
_space_group_IT_number 18
_symmetry_cell_setting orthorhombic
_symmetry_space_group_name_Hall 'P 2 2ab'
_symmetry_space_group_name_H-M 'P 21 21 2'
_atom_sites_solution_hydrogens geom
_atom_sites_solution_primary direct
_atom_sites_solution_secondary difmap
_audit_creation_method SHELXL-97
_cell_angle_alpha 90.00
_cell_angle_beta 90.00
_cell_angle_gamma 90.00
_cell_formula_units_Z 2
_cell_length_a 10.752(6)
_cell_length_b 11.359(6)
_cell_length_c 7.382(4)
_cell_measurement_temperature 163(2)
_cell_volume 901.6(8)
_computing_cell_refinement 'Bruker SMART'
_computing_data_collection 'Bruker SMART'
_computing_data_reduction 'Bruker SHELXTL'
_computing_molecular_graphics 'Bruker SHELXTL'
_computing_publication_material 'Bruker SHELXTL'
_computing_structure_refinement 'SHELXL-97 (Sheldrick, 1997)'
_computing_structure_solution 'SHELXS-97 (Sheldrick, 1990)'
_diffrn_ambient_temperature 163(2)
_diffrn_measured_fraction_theta_full 0.986
_diffrn_measured_fraction_theta_max 0.986
_diffrn_measurement_device_type 'CCD area detector'
_diffrn_measurement_method 'phi and omega scans'
_diffrn_radiation_monochromator graphite
_diffrn_radiation_source 'fine-focus sealed tube'
_diffrn_radiation_type MoK\a
_diffrn_radiation_wavelength 0.71073
_diffrn_reflns_av_R_equivalents 0.0495
_diffrn_reflns_av_sigmaI/netI 0.0376
_diffrn_reflns_limit_h_max 13
_diffrn_reflns_limit_h_min -13
_diffrn_reflns_limit_k_max 14
_diffrn_reflns_limit_k_min -14
_diffrn_reflns_limit_l_max 9
_diffrn_reflns_limit_l_min -4
_diffrn_reflns_number 10913
_diffrn_reflns_theta_full 26.39
_diffrn_reflns_theta_max 26.39
_diffrn_reflns_theta_min 2.61
_exptl_absorpt_coefficient_mu 0.064
_exptl_absorpt_correction_T_max 0.9956
_exptl_absorpt_correction_T_min 0.9653
_exptl_absorpt_correction_type none
_exptl_crystal_colour 'Light Green'
_exptl_crystal_density_diffrn 1.092
_exptl_crystal_density_method 'not measured'
_exptl_crystal_description Rod
_exptl_crystal_F_000 324
_exptl_crystal_size_max 0.56
_exptl_crystal_size_mid 0.07
_exptl_crystal_size_min 0.07
_refine_diff_density_max 0.163
_refine_diff_density_min -0.162
_refine_diff_density_rms 0.036
_refine_ls_abs_structure_details 'Flack H D (1983), Acta Cryst. A39, 876-881'
_refine_ls_abs_structure_Flack -1(5)
_refine_ls_extinction_method none
_refine_ls_goodness_of_fit_ref 1.053
_refine_ls_hydrogen_treatment mixed
_refine_ls_matrix_type full
_refine_ls_number_parameters 100
_refine_ls_number_reflns 1835
_refine_ls_number_restraints 0
_refine_ls_restrained_S_all 1.053
_refine_ls_R_factor_all 0.0589
_refine_ls_R_factor_gt 0.0439
_refine_ls_shift/su_max 0.000
_refine_ls_shift/su_mean 0.000
_refine_ls_structure_factor_coef Fsqd
_refine_ls_weighting_details 'calc w=1/[\s^2^(Fo^2^)+(0.0678P)^2^+0.0000P] where P=(Fo^2^+2Fc^2^)/3'
_refine_ls_weighting_scheme calc
_refine_ls_wR_factor_gt 0.1085
_refine_ls_wR_factor_ref 0.1148
_reflns_number_gt 1485
_reflns_number_total 1835
_reflns_threshold_expression >2sigma(I)
_cod_data_source_file b005881p.txt
_cod_data_source_block 3cfk
_cod_depositor_comments
;
The following automatic conversions were performed:
'_symmetry_cell_setting' value 'Orthorhombic' changed to 'orthorhombic'
according to '/home/saulius/struct/CIF-dictionaries/cif_core.dic'
dictionary named 'cif_core.dic' version 2.4.1 from 2010-06-29.

Automatic conversion script
Id: cif_fix_enum 1527 2010-12-29 10:47:43Z saulius 
;
_cod_original_sg_symbol_H-M P2(1)2(1)2
_cod_database_code 7051368

loop_
_symmetry_equiv_pos_as_xyz
'x, y, z'
'-x, -y, z'
'-x+1/2, y+1/2, -z'
'x+1/2, -y+1/2, -z'

loop_
_atom_site_label
_atom_site_type_symbol
_atom_site_fract_x
_atom_site_fract_y
_atom_site_fract_z
_atom_site_U_iso_or_equiv
_atom_site_adp_type
_atom_site_occupancy
_atom_site_symmetry_multiplicity
_atom_site_calc_flag
_atom_site_refinement_flags
_atom_site_disorder_assembly
_atom_site_disorder_group
N1 N 0.88905(13) 1.07506(13) 0.2752(2) 0.0272(4) Uani 1 1 d . . .
C2 C 0.88613(15) 0.95575(15) 0.2699(2) 0.0237(4) Uani 1 1 d . . .
C3 C 0.99239(15) 0.88382(15) 0.2702(2) 0.0243(4) Uani 1 1 d . . .
C4 C 0.77294(15) 0.87590(15) 0.2852(2) 0.0253(4) Uani 1 1 d . . .
C5 C 0.82232(17) 0.76377(16) 0.1792(2) 0.0294(5) Uani 1 1 d . . .
C6 C 0.8428(2) 0.7852(2) -0.0235(3) 0.0428(6) Uani 1 1 d . . .
H6A H 0.8734 0.7128 -0.0804 0.064 Uiso 1 1 calc R . .
H6B H 0.9041 0.8481 -0.0399 0.064 Uiso 1 1 calc R . .
H6C H 0.7640 0.8084 -0.0799 0.064 Uiso 1 1 calc R . .
C7 C 0.64856(17) 0.92793(18) 0.2277(3) 0.0382(5) Uani 1 1 d . . .
H7A H 0.6294 0.9964 0.3035 0.057 Uiso 1 1 calc R . .
H7B H 0.5831 0.8686 0.2421 0.057 Uiso 1 1 calc R . .
H7C H 0.6530 0.9523 0.1005 0.057 Uiso 1 1 calc R . .
C8 C 0.94654(16) 0.75749(16) 0.2903(3) 0.0310(4) Uani 1 1 d . . .
H8A H 1.0064 0.6945 0.2536 0.037 Uiso 1 1 calc R . .
C9 C 0.89837(18) 0.75178(17) 0.4888(3) 0.0378(5) Uani 1 1 d . . .
H9A H 0.9611 0.7830 0.5744 0.045 Uiso 1 1 calc R . .
H9B H 0.8774 0.6700 0.5236 0.045 Uiso 1 1 calc R . .
C10 C 0.73882(18) 0.65290(17) 0.2018(3) 0.0399(5) Uani 1 1 d . . .
H10A H 0.7749 0.5871 0.1338 0.060 Uiso 1 1 calc R . .
H10B H 0.6553 0.6698 0.1554 0.060 Uiso 1 1 calc R . .
H10C H 0.7336 0.6320 0.3303 0.060 Uiso 1 1 calc R . .
C11 C 0.77992(18) 0.83097(17) 0.4856(3) 0.0347(5) Uani 1 1 d . . .
H11A H 0.7882 0.8976 0.5712 0.042 Uiso 1 1 calc R . .
H11B H 0.7049 0.7850 0.5176 0.042 Uiso 1 1 calc R . .

loop_
_atom_site_aniso_label
_atom_site_aniso_U_11
_atom_site_aniso_U_22
_atom_site_aniso_U_33
_atom_site_aniso_U_23
_atom_site_aniso_U_13
_atom_site_aniso_U_12
N1 0.0244(8) 0.0249(8) 0.0322(8) 0.0017(6) 0.0007(7) 0.0000(6)
C2 0.0232(9) 0.0274(9) 0.0204(8) -0.0007(6) -0.0005(7) -0.0015(7)
C3 0.0253(9) 0.0240(9) 0.0236(9) -0.0005(7) 0.0018(8) -0.0006(7)
C4 0.0231(9) 0.0258(9) 0.0269(9) 0.0015(8) 0.0015(7) -0.0026(7)
C5 0.0265(9) 0.0305(11) 0.0311(10) -0.0027(8) 0.0017(7) -0.0040(8)
C6 0.0430(13) 0.0552(13) 0.0303(10) -0.0090(10) 0.0056(9) -0.0124(10)
C7 0.0255(10) 0.0367(12) 0.0524(13) 0.0025(10) -0.0019(9) -0.0030(8)
C8 0.0265(9) 0.0249(10) 0.0417(11) 0.0023(9) 0.0000(8) 0.0010(8)
C9 0.0383(11) 0.0385(10) 0.0364(10) 0.0120(9) -0.0073(9) -0.0064(10)
C10 0.0389(11) 0.0330(11) 0.0477(12) -0.0053(9) 0.0034(10) -0.0082(10)
C11 0.0386(12) 0.0378(11) 0.0276(10) 0.0009(8) 0.0042(8) -0.0060(9)

loop_
_atom_type_symbol
_atom_type_description
_atom_type_scat_dispersion_real
_atom_type_scat_dispersion_imag
_atom_type_scat_source
C C 0.0033 0.0016 'International Tables Vol C Tables 4.2.6.8 and 6.1.1.4'
H H 0.0000 0.0000 'International Tables Vol C Tables 4.2.6.8 and 6.1.1.4'
N N 0.0061 0.0033 'International Tables Vol C Tables 4.2.6.8 and 6.1.1.4'

loop_
_geom_angle_atom_site_label_1
_geom_angle_atom_site_label_2
_geom_angle_atom_site_label_3
_geom_angle
_geom_angle_site_symmetry_1
_geom_angle_site_symmetry_3
_geom_angle_publ_flag
C2 N1 C3 111.39(14) . 2_775 ?
N1 C2 C3 124.22(15) . . ?
N1 C2 C4 127.73(15) . . ?
C3 C2 C4 107.69(15) . . ?
N1 C3 C2 124.30(16) 2_775 . ?
N1 C3 C8 128.65(15) 2_775 . ?
C2 C3 C8 106.53(15) . . ?
C2 C4 C7 116.78(14) . . ?
C2 C4 C11 103.03(14) . . ?
C7 C4 C11 115.56(15) . . ?
C2 C4 C5 100.04(13) . . ?
C7 C4 C5 117.93(15) . . ?
C11 C4 C5 100.85(14) . . ?
C6 C5 C10 108.43(16) . . ?
C6 C5 C8 113.28(16) . . ?
C10 C5 C8 113.49(14) . . ?
C6 C5 C4 113.73(16) . . ?
C10 C5 C4 113.82(15) . . ?
C8 C5 C4 93.65(13) . . ?
C3 C8 C9 103.79(15) . . ?
C3 C8 C5 100.47(14) . . ?
C9 C8 C5 102.17(14) . . ?
C8 C9 C11 103.51(14) . . ?
C9 C11 C4 103.96(15) . . ?

loop_
_geom_bond_atom_site_label_1
_geom_bond_atom_site_label_2
_geom_bond_distance
_geom_bond_site_symmetry_2
_geom_bond_publ_flag
N1 C2 1.356(2) . ?
N1 C3 1.358(2) 2_775 ?
C2 C3 1.405(2) . ?
C2 C4 1.522(2) . ?
C3 N1 1.358(2) 2_775 ?
C3 C8 1.525(3) . ?
C4 C7 1.522(2) . ?
C4 C11 1.567(3) . ?
C4 C5 1.586(3) . ?
C5 C6 1.532(3) . ?
C5 C10 1.556(2) . ?
C5 C8 1.569(3) . ?
C8 C9 1.556(3) . ?
C9 C11 1.559(3) . ?

loop_
_geom_torsion_atom_site_label_1
_geom_torsion_atom_site_label_2
_geom_torsion_atom_site_label_3
_geom_torsion_atom_site_label_4
_geom_torsion
_geom_torsion_site_symmetry_1
_geom_torsion_site_symmetry_2
_geom_torsion_site_symmetry_3
_geom_torsion_site_symmetry_4
_geom_torsion_publ_flag
C3 N1 C2 C3 3.5(2) 2_775 . . . ?
C3 N1 C2 C4 175.68(15) 2_775 . . . ?
N1 C2 C3 N1 -0.2(2) . . . 2_775 ?
C4 C2 C3 N1 -173.70(16) . . . 2_775 ?
N1 C2 C3 C8 172.19(15) . . . . ?
C4 C2 C3 C8 -1.33(18) . . . . ?
N1 C2 C4 C7 25.9(3) . . . . ?
C3 C2 C4 C7 -160.92(15) . . . . ?
N1 C2 C4 C11 -101.95(19) . . . . ?
C3 C2 C4 C11 71.27(16) . . . . ?
N1 C2 C4 C5 154.33(16) . . . . ?
C3 C2 C4 C5 -32.45(17) . . . . ?
C2 C4 C5 C6 -67.02(18) . . . . ?
C7 C4 C5 C6 60.7(2) . . . . ?
C11 C4 C5 C6 -172.51(15) . . . . ?
C2 C4 C5 C10 168.11(14) . . . . ?
C7 C4 C5 C10 -64.2(2) . . . . ?
C11 C4 C5 C10 62.62(18) . . . . ?
C2 C4 C5 C8 50.41(15) . . . . ?
C7 C4 C5 C8 178.13(14) . . . . ?
C11 C4 C5 C8 -55.08(15) . . . . ?
N1 C3 C8 C9 101.58(19) 2_775 . . . ?
C2 C3 C8 C9 -70.34(17) . . . . ?
N1 C3 C8 C5 -152.98(16) 2_775 . . . ?
C2 C3 C8 C5 35.10(18) . . . . ?
C6 C5 C8 C3 66.32(19) . . . . ?
C10 C5 C8 C3 -169.46(15) . . . . ?
C4 C5 C8 C3 -51.48(16) . . . . ?
C6 C5 C8 C9 173.06(17) . . . . ?
C10 C5 C8 C9 -62.72(18) . . . . ?
C4 C5 C8 C9 55.25(15) . . . . ?
C3 C8 C9 C11 69.16(17) . . . . ?
C5 C8 C9 C11 -34.99(18) . . . . ?
C8 C9 C11 C4 -0.78(19) . . . . ?
C2 C4 C11 C9 -67.44(17) . . . . ?
C7 C4 C11 C9 163.99(15) . . . . ?
C5 C4 C11 C9 35.65(17) . . . . ?
